data_4107150
loop_
_publ_author_name
'Donald J. Darensbourg'
'Stephanie J. Wilson'

_publ_contact_author_address
;Department of Chemistry
Texas A&M University
College Station, TX 77843
;
_publ_contact_author_email djdarens@mail.chem.tamu.edu
_publ_contact_author_name 'Donald J. Darensbourg'
_publ_contact_author_phone 979-845-5417
_publ_section_title
;
 Synthesis of Poly(indene carbonate) from Indene Oxide and Carbon
 Dioxide-A Polycarbonate with a Rigid Backbone
;
_journal_name_full 'Journal of the American Chemical Society'
_journal_page_first 18610
_journal_page_last 18613
_journal_paper_doi 10.1021/ja208711c
_journal_volume 133
_journal_year 2011
_chemical_formula_moiety 'C9 H8 O'
_chemical_formula_sum 'C9 H8 O'
_chemical_formula_weight 132.15
_chemical_melting_point 305(1)
_chemical_name_common 'indene oxide'
_chemical_name_systematic
; 
 ? 
;
_space_group_IT_number 14
_symmetry_cell_setting monoclinic
_symmetry_space_group_name_Hall '-P 2ybc'
_symmetry_space_group_name_H-M 'P 1 21/c 1'
_atom_sites_solution_hydrogens geom
_atom_sites_solution_primary direct
_atom_sites_solution_secondary difmap
_audit_creation_method SHELXL-97
_cell_angle_alpha 90.00
_cell_angle_beta 103.520(7)
_cell_angle_gamma 90.00
_cell_formula_units_Z 4
_cell_length_a 7.0295(9)
_cell_length_b 8.2003(10)
_cell_length_c 11.7634(16)
_cell_measurement_reflns_used 881
_cell_measurement_temperature 110(2)
_cell_measurement_theta_max 59.32
_cell_measurement_theta_min 6.48
_cell_volume 659.30(15)
_computing_cell_refinement
;
CELL-NOW (Sheldrick, 2003) and SAINT (BRUKER NONIUS, 2003)
;
_computing_data_collection 'FRAMBO (BRUKER-NONIUS, 2003)'
_computing_data_reduction 'BRUKER SAINT'
_computing_molecular_graphics 'x-SEED (Barbour, 2001)'
_computing_publication_material 'Bruker SHELXTL'
_computing_structure_refinement 'SHELXL-97 (Sheldrick, 1997)'
_computing_structure_solution 'SHELXS-97 (Sheldrick, 1990)'
_diffrn_ambient_temperature 110(2)
_diffrn_measured_fraction_theta_full 0.997
_diffrn_measured_fraction_theta_max 0.997
_diffrn_measurement_device_type 'BRUKER GADDS D8 Discover'
_diffrn_measurement_method 'phi and omega scans'
_diffrn_radiation_monochromator graphite
_diffrn_radiation_source 'fine-focus sealed tube'
_diffrn_radiation_type CuK\a
_diffrn_radiation_wavelength 1.54178
_diffrn_reflns_av_R_equivalents 0.0373
_diffrn_reflns_av_sigmaI/netI 0.0244
_diffrn_reflns_limit_h_max 7
_diffrn_reflns_limit_h_min -7
_diffrn_reflns_limit_k_max 8
_diffrn_reflns_limit_k_min -9
_diffrn_reflns_limit_l_max 13
_diffrn_reflns_limit_l_min -13
_diffrn_reflns_number 4975
_diffrn_reflns_theta_full 60.15
_diffrn_reflns_theta_max 60.15
_diffrn_reflns_theta_min 6.48
_diffrn_standards_decay_% 0
_diffrn_standards_interval_count 0
_diffrn_standards_interval_time 0
_diffrn_standards_number 0
_exptl_absorpt_coefficient_mu 0.679
_exptl_absorpt_correction_T_max 0.9170
_exptl_absorpt_correction_T_min 0.9110
_exptl_absorpt_correction_type multi-scan
_exptl_absorpt_process_details 'SADABS; (Sheldrick, 2006)'
_exptl_crystal_colour colorless
_exptl_crystal_density_diffrn 1.331
_exptl_crystal_description block
_exptl_crystal_F_000 280
_exptl_crystal_size_max 0.14
_exptl_crystal_size_mid 0.13
_exptl_crystal_size_min 0.13
_refine_diff_density_max 0.341
_refine_diff_density_min -0.567
_refine_diff_density_rms 0.129
_refine_ls_extinction_coef 0.094(8)
_refine_ls_extinction_expression Fc^*^=kFc[1+0.001xFc^2^\l^3^/sin(2\q)]^-1/4^
_refine_ls_extinction_method SHELXL
_refine_ls_goodness_of_fit_ref 1.214
_refine_ls_hydrogen_treatment mixed
_refine_ls_matrix_type full
_refine_ls_number_parameters 92
_refine_ls_number_reflns 975
_refine_ls_number_restraints 0
_refine_ls_restrained_S_all 1.214
_refine_ls_R_factor_all 0.0614
_refine_ls_R_factor_gt 0.0582
_refine_ls_shift/su_max 0.002
_refine_ls_shift/su_mean 0.000
_refine_ls_structure_factor_coef Fsqd
_refine_ls_weighting_details 'calc w=1/[\s^2^(Fo^2^)+(0.0777P)^2^+0.2425P] where P=(Fo^2^+2Fc^2^)/3'
_refine_ls_weighting_scheme calc
_refine_ls_wR_factor_gt 0.1362
_refine_ls_wR_factor_ref 0.1392
_reflns_number_gt 883
_reflns_number_total 975
_reflns_threshold_expression >2sigma(I)
_cod_data_source_file ja208711c_si_002_2.cif
_cod_data_source_block Indene_Oxide
_cod_original_sg_symbol_H-M 'P 21/c'
_cod_database_code 4107150

loop_
_symmetry_equiv_pos_as_xyz
'x, y, z'
'-x, y+1/2, -z+1/2'
'-x, -y, -z'
'x, -y-1/2, z-1/2'

loop_
_atom_site_label
_atom_site_type_symbol
_atom_site_fract_x
_atom_site_fract_y
_atom_site_fract_z
_atom_site_U_iso_or_equiv
_atom_site_adp_type
_atom_site_occupancy
_atom_site_symmetry_multiplicity
_atom_site_calc_flag
_atom_site_refinement_flags
C1 C 0.3673(3) 0.2449(2) -0.02283(18) 0.0298(6) Uani 1 1 d .
H1 H 0.3793 0.2237 -0.1046 0.036 Uiso 1 1 calc R
C2 C 0.2138(3) 0.3525(2) 0.00068(18) 0.0308(6) Uani 1 1 d .
H2 H 0.1189 0.4053 -0.0658 0.037 Uiso 1 1 calc R
C3 C 0.2931(3) 0.4471(2) 0.11131(17) 0.0280(6) Uani 1 1 d .
H3A H 0.2153 0.4262 0.1699 0.034 Uiso 1 1 calc R
H3B H 0.2932 0.5657 0.0954 0.034 Uiso 1 1 calc R
C4 C 0.5000(3) 0.3829(2) 0.15289(17) 0.0243(6) Uani 1 1 d .
C5 C 0.6405(3) 0.4252(2) 0.25199(17) 0.0279(6) Uani 1 1 d .
H4 H 0.6114 0.5014 0.3064 0.033 Uiso 1 1 calc R
C6 C 0.8251(3) 0.3541(2) 0.27068(17) 0.0305(6) Uani 1 1 d .
H5 H 0.9227 0.3826 0.3383 0.037 Uiso 1 1 calc R
C7 C 0.8686(3) 0.2427(2) 0.19211(19) 0.0307(6) Uani 1 1 d .
H6 H 0.9955 0.1958 0.2062 0.037 Uiso 1 1 calc R
C8 C 0.7278(3) 0.1986(2) 0.09264(17) 0.0286(6) Uani 1 1 d .
H7 H 0.7571 0.1218 0.0387 0.034 Uiso 1 1 calc R
C9 C 0.5439(3) 0.2694(2) 0.07406(16) 0.0243(6) Uani 1 1 d .
O1 O 0.2023(2) 0.17861(17) 0.02007(12) 0.0340(5) Uani 1 1 d .

loop_
_atom_site_aniso_label
_atom_site_aniso_U_11
_atom_site_aniso_U_22
_atom_site_aniso_U_33
_atom_site_aniso_U_23
_atom_site_aniso_U_13
_atom_site_aniso_U_12
C1 0.0342(12) 0.0284(12) 0.0249(11) 0.0004(8) 0.0032(9) -0.0014(9)
C2 0.0305(11) 0.0250(11) 0.0335(12) 0.0057(9) 0.0003(9) 0.0021(8)
C3 0.0290(12) 0.0222(11) 0.0336(12) 0.0035(8) 0.0091(9) 0.0021(8)
C4 0.0279(11) 0.0189(10) 0.0266(10) 0.0041(8) 0.0071(8) -0.0017(8)
C5 0.0344(12) 0.0228(11) 0.0264(11) -0.0007(8) 0.0069(9) -0.0045(8)
C6 0.0311(12) 0.0276(12) 0.0294(11) 0.0062(8) 0.0001(9) -0.0070(9)
C7 0.0257(12) 0.0277(12) 0.0384(12) 0.0118(9) 0.0069(10) 0.0017(8)
C8 0.0337(12) 0.0226(11) 0.0319(11) 0.0023(9) 0.0125(9) 0.0017(9)
C9 0.0287(12) 0.0203(10) 0.0239(10) 0.0024(8) 0.0061(9) -0.0015(8)
O1 0.0314(9) 0.0294(9) 0.0389(9) -0.0007(6) 0.0039(7) -0.0018(6)

loop_
_atom_type_symbol
_atom_type_description
_atom_type_scat_dispersion_real
_atom_type_scat_dispersion_imag
_atom_type_scat_source
C C 0.0181 0.0091 'International Tables Vol C Tables 4.2.6.8 and 6.1.1.4'
H H 0.0000 0.0000 'International Tables Vol C Tables 4.2.6.8 and 6.1.1.4'
O O 0.0492 0.0322 'International Tables Vol C Tables 4.2.6.8 and 6.1.1.4'

loop_
_geom_angle_atom_site_label_1
_geom_angle_atom_site_label_2
_geom_angle_atom_site_label_3
_geom_angle
C2 C1 O1 59.04(13)
C2 C1 C9 107.00(17)
O1 C1 C9 111.71(16)
C2 C1 H1 121.1
O1 C1 H1 121.1
C9 C1 H1 121.1
O1 C2 C1 60.58(12)
O1 C2 C3 113.20(16)
C1 C2 C3 109.40(17)
O1 C2 H2 119.8
C1 C2 H2 119.8
C3 C2 H2 119.8
C2 C3 C4 103.51(16)
C2 C3 H3A 111.1
C4 C3 H3A 111.1
C2 C3 H3B 111.1
C4 C3 H3B 111.1
H3A C3 H3B 109.0
C5 C4 C9 120.04(18)
C5 C4 C3 128.78(19)
C9 C4 C3 111.16(17)
C4 C5 C6 118.90(19)
C4 C5 H4 120.5
C6 C5 H4 120.5
C7 C6 C5 120.92(19)
C7 C6 H5 119.5
C5 C6 H5 119.5
C6 C7 C8 120.57(19)
C6 C7 H6 119.7
C8 C7 H6 119.7
C9 C8 C7 118.48(19)
C9 C8 H7 120.8
C7 C8 H7 120.8
C8 C9 C4 121.08(19)
C8 C9 C1 130.04(18)
C4 C9 C1 108.87(17)
C2 O1 C1 60.38(13)

loop_
_geom_bond_atom_site_label_1
_geom_bond_atom_site_label_2
_geom_bond_distance
C1 C2 1.470(3)
C1 O1 1.472(3)
C1 C9 1.490(3)
C1 H1 1.0000
C2 O1 1.450(2)
C2 C3 1.506(3)
C2 H2 1.0000
C3 C4 1.516(3)
C3 H3A 0.9900
C3 H3B 0.9900
C4 C5 1.384(3)
C4 C9 1.398(3)
C5 C6 1.393(3)
C5 H4 0.9500
C6 C7 1.384(3)
C6 H5 0.9500
C7 C8 1.392(3)
C7 H6 0.9500
C8 C9 1.387(3)
C8 H7 0.9500

loop_
_geom_torsion_atom_site_label_1
_geom_torsion_atom_site_label_2
_geom_torsion_atom_site_label_3
_geom_torsion_atom_site_label_4
_geom_torsion
C9 C1 C2 O1 -105.53(16)
O1 C1 C2 C3 106.31(17)
C9 C1 C2 C3 0.8(2)
O1 C2 C3 C4 63.4(2)
C1 C2 C3 C4 -2.0(2)
C2 C3 C4 C5 -178.95(19)
C2 C3 C4 C9 2.7(2)
C9 C4 C5 C6 0.6(3)
C3 C4 C5 C6 -177.61(18)
C4 C5 C6 C7 -0.2(3)
C5 C6 C7 C8 -0.2(3)
C6 C7 C8 C9 0.2(3)
C7 C8 C9 C4 0.2(3)
C7 C8 C9 C1 -179.55(18)
C5 C4 C9 C8 -0.6(3)
C3 C4 C9 C8 177.90(17)
C5 C4 C9 C1 179.16(17)
C3 C4 C9 C1 -2.3(2)
C2 C1 C9 C8 -179.30(19)
O1 C1 C9 C8 117.9(2)
C2 C1 C9 C4 0.9(2)
O1 C1 C9 C4 -61.8(2)
C3 C2 O1 C1 -99.97(19)
C9 C1 O1 C2 97.36(18)
